data_4079055
loop_
_publ_author_name
'Otten, Edwin'
'Meetsma, Auke'
'Hessen, Bart'

_publ_section_related_literature
;
;
_publ_section_title
;
 ansa-Cyclopentadienyl-Arene Tantalum Complexes: Structure and Reactivity
 of Neutral, Cationic, and Dicationic Derivatives
;
_journal_issue 17
_journal_name_full Organometallics
_journal_page_first 6071
_journal_paper_doi 10.1021/om300421m
_journal_volume 31
_journal_year 2012
_chemical_absolute_configuration ad.
_chemical_compound_source 'see text'
_chemical_formula_moiety 'C19 H26 Br Ta'
_chemical_formula_sum 'C19 H26 Br Ta'
_chemical_formula_weight 515.27
_chemical_name_systematic ?
_space_group_IT_number 114
_symmetry_cell_setting tetragonal
_symmetry_Int_Tables_number 114
_symmetry_space_group_name_Hall 'P -4 2n'
_symmetry_space_group_name_H-M 'P -4 21 c'
_atom_sites_solution_hydrogens geom
_atom_sites_solution_primary heavy
_atom_sites_solution_secondary direct
_audit_creation_date '2007-09-05  08:04:05'
_audit_creation_method
;
 PLATON <TABLE ACC> option    (version :: 250307)
 SHELXL97-2 & Manual Editing 
;
_audit_update_record
;
?

2010-01-14 # Formatted by publCIF
;
_cell_angle_alpha 90
_cell_angle_beta 90
_cell_angle_gamma 90
_cell_formula_units_Z 8
_cell_length_a 14.9723(4)
_cell_length_b 14.9723(4)
_cell_length_c 15.2555(9)
_cell_measurement_reflns_used 7262
_cell_measurement_temperature 100(1)
_cell_measurement_theta_max 29.08
_cell_measurement_theta_min 2.67
_cell_volume 3419.8(2)
_computing_cell_refinement 'SAINT-Plus (Bruker, 2007)'
_computing_data_collection 'SMART (Bruker, 2007)'
_computing_data_reduction SAINT-Plus
_computing_molecular_graphics
;
 PLATON (Spek, 2003)
 PLUTO (Meetsma, 2007) 
;
_computing_publication_material 'PLATON (Spek, 2003)'
_computing_structure_refinement 'SHELXL-97 (Sheldrick, 1997)'
_computing_structure_solution
;
 DIRDIF-99 (Beurskens et al., 1999)
;
_diffrn_ambient_temperature 100(1)
_diffrn_detector_area_resol_mean 66.06
_diffrn_measured_fraction_theta_full 0.999
_diffrn_measured_fraction_theta_max 0.999
_diffrn_measurement_device_type
;
  Bruker Smart Apex; CCD area detector 
;
_diffrn_measurement_method '\f and \w scans'
_diffrn_radiation_detector
;
  CCD area-detector
;
_diffrn_radiation_monochromator 'parallel mounted graphite'
_diffrn_radiation_source 'fine focus sealed Siemens Mo tube '
_diffrn_radiation_type MoK\a
_diffrn_radiation_wavelength 0.71073
_diffrn_reflns_av_R_equivalents 0.0548
_diffrn_reflns_av_sigmaI/netI 0.0325
_diffrn_reflns_limit_h_max 19
_diffrn_reflns_limit_h_min -19
_diffrn_reflns_limit_k_max 19
_diffrn_reflns_limit_k_min -19
_diffrn_reflns_limit_l_max 20
_diffrn_reflns_limit_l_min -20
_diffrn_reflns_number 30178
_diffrn_reflns_reduction_process
;
 Intensity data were corrected for Lorentz and polarization
  effects, decay and absorption and reduced to F~o~^2^
  using SAINT-Plus & SADABS (Bruker, 2006).
;
_diffrn_reflns_theta_full 25.00
_diffrn_reflns_theta_max 28.27
_diffrn_reflns_theta_min 2.67
_diffrn_standards_decay_% 0
_diffrn_standards_number 0
_exptl_absorpt_coefficient_mu 8.757
_exptl_absorpt_correction_T_max 0.4746
_exptl_absorpt_correction_T_min 0.0609
_exptl_absorpt_correction_type multi-scan
_exptl_absorpt_process_details '(SADABS, (Bruker, 2007))'
_exptl_crystal_colour red
_exptl_crystal_density_diffrn 2.002
_exptl_crystal_density_method 'not measured'
_exptl_crystal_description platelet
_exptl_crystal_F_000 1984
_exptl_crystal_size_max 0.34
_exptl_crystal_size_mid 0.31
_exptl_crystal_size_min 0.10
_refine_diff_density_max 3.438
_refine_diff_density_min -0.873
_refine_diff_density_rms 0.182
_refine_ls_abs_structure_details
;
  The absolute structure of the molecule actually chosen was
   determined by Flack's x-refinement.

   (Flack & Bernardinelli, 1999, 2000)
;
_refine_ls_abs_structure_Flack 0.016(14)
_refine_ls_extinction_method none
_refine_ls_goodness_of_fit_ref 1.042
_refine_ls_hydrogen_treatment constr
_refine_ls_matrix_type full
_refine_ls_number_parameters 195
_refine_ls_number_reflns 4247
_refine_ls_number_restraints 0
_refine_ls_restrained_S_all 1.042
_refine_ls_R_factor_all 0.0385
_refine_ls_R_factor_gt 0.0307
_refine_ls_shift/su_max 0.001
_refine_ls_shift/su_mean 0.000
_refine_ls_structure_factor_coef Fsqd
_refine_ls_weighting_details 'calc w=1/[\s^2^(Fo^2^)+(0.0367P)^2^+0.0P] where P=(Fo^2^+2Fc^2^)/3'
_refine_ls_weighting_scheme calc
_refine_ls_wR_factor_gt 0.0662
_refine_ls_wR_factor_ref 0.0693
_reflns_number_gt 3697
_reflns_number_total 4247
_reflns_threshold_expression I>2\s(I)
_cod_data_source_file om300421m_si_001.cif
_cod_data_source_block DATNAM
_cod_depositor_comments
;
The following automatic conversions were performed:

'_symmetry_cell_setting' value 'Tetragonal' changed to 'tetragonal'
according to /home/saulius/struct/CIF-dictionaries/cif_core.dic
dictionary named 'cif_core.dic' version 2.4.2 from 2011-04-26.

Automatic conversion script
Id: cif_fix_values 1891 2012-01-12 08:04:46Z andrius 
;
_cod_database_code 4079055
_vrn_publ_code_frame_time_sec 10.0
_vrn_publ_code_meas_time_hour 7.7

loop_
_symmetry_equiv_pos_site_id
_symmetry_equiv_pos_as_xyz
1 x,y,z
2 y,-x,-z
3 -x,-y,z
4 -y,x,-z
5 1/2+x,1/2-y,1/2-z
6 1/2-y,1/2-x,1/2+z
7 1/2-x,1/2+y,1/2-z
8 1/2+y,1/2+x,1/2+z

loop_
_atom_site_aniso_label
_atom_site_aniso_U_11
_atom_site_aniso_U_22
_atom_site_aniso_U_33
_atom_site_aniso_U_23
_atom_site_aniso_U_13
_atom_site_aniso_U_12
Ta 0.0137(1) 0.0116(1) 0.0148(1) -0.0004(1) -0.0018(1) 0.0002(1)
Br 0.0196(2) 0.0202(3) 0.0264(3) -0.0018(2) -0.0055(2) -0.0023(2)
C1 0.020(2) 0.010(2) 0.024(3) 0.000(2) -0.001(2) 0.002(2)
C2 0.022(3) 0.019(3) 0.021(3) 0.005(2) -0.009(2) 0.000(2)
C3 0.024(3) 0.020(3) 0.017(2) 0.001(2) 0.006(2) 0.000(2)
C4 0.016(2) 0.011(2) 0.029(3) -0.002(2) 0.002(2) -0.003(2)
C5 0.022(2) 0.011(2) 0.021(2) 0.0027(19) -0.007(2) -0.0015(19)
C6 0.019(2) 0.016(2) 0.024(3) 0.001(2) -0.012(2) 0.004(2)
C7 0.026(3) 0.020(3) 0.031(3) 0.000(2) -0.010(3) -0.003(2)
C8 0.027(3) 0.019(2) 0.023(3) 0.000(2) 0.000(2) 0.002(2)
C9 0.023(3) 0.013(2) 0.013(3) 0.0028(19) -0.005(2) 0.000(2)
C10 0.019(2) 0.018(3) 0.016(2) -0.002(2) -0.0052(18) -0.001(2)
C11 0.021(3) 0.016(2) 0.023(3) 0.003(2) -0.004(2) 0.003(2)
C12 0.017(2) 0.012(2) 0.026(3) 0.0057(19) -0.001(2) 0.000(2)
C13 0.021(3) 0.014(2) 0.022(3) 0.009(2) -0.003(2) 0.003(2)
C14 0.017(2) 0.020(3) 0.020(2) 0.003(2) -0.0003(18) 0.002(2)
C15 0.016(2) 0.016(2) 0.029(3) -0.002(2) 0.000(2) 0.005(2)
C16 0.022(3) 0.021(3) 0.032(3) 0.008(2) 0.002(2) -0.006(2)
C17 0.025(3) 0.012(2) 0.024(3) -0.004(2) -0.008(2) 0.004(2)
C18 0.022(3) 0.028(3) 0.026(3) -0.001(2) 0.003(2) 0.000(2)
C19 0.021(3) 0.036(3) 0.033(4) -0.004(3) 0.002(2) 0.001(3)

loop_
_atom_site_label
_atom_site_type_symbol
_atom_site_thermal_displace_type
_atom_site_fract_x
_atom_site_fract_y
_atom_site_fract_z
_atom_site_occupancy
_atom_site_U_iso_or_equiv
Ta Ta Uani 0.25265(1) 0.24326(1) 0.23898(1) 1.000 0.0134(1)
Br Br Uani 0.39538(3) 0.32215(3) 0.30659(4) 1.000 0.0221(2)
C1 C Uani 0.3231(3) 0.1036(3) 0.2338(3) 1.000 0.0180(14)
C2 C Uani 0.3159(3) 0.1215(3) 0.3237(3) 1.000 0.0207(17)
C3 C Uani 0.2257(3) 0.1278(3) 0.3469(3) 1.000 0.0203(16)
C4 C Uani 0.1741(3) 0.1124(3) 0.2745(3) 1.000 0.0187(14)
C5 C Uani 0.2336(3) 0.0947(3) 0.2002(3) 1.000 0.0180(12)
C6 C Uani 0.2080(3) 0.0992(3) 0.1042(3) 1.000 0.0197(14)
C7 C Uani 0.1150(3) 0.0605(3) 0.0862(4) 1.000 0.0257(17)
C8 C Uani 0.2752(4) 0.0541(3) 0.0441(3) 1.000 0.0230(16)
C9 C Uani 0.2116(3) 0.2020(3) 0.1012(3) 1.000 0.0163(16)
C10 C Uani 0.1361(3) 0.2531(3) 0.1314(3) 1.000 0.0177(14)
C11 C Uani 0.1478(3) 0.3411(3) 0.1585(4) 1.000 0.0200(16)
C12 C Uani 0.2359(3) 0.3774(3) 0.1587(3) 1.000 0.0183(14)
C13 C Uani 0.3067(3) 0.3347(3) 0.1103(4) 1.000 0.0190(16)
C14 C Uani 0.2939(3) 0.2482(3) 0.0830(3) 1.000 0.0190(14)
C15 C Uani 0.0693(3) 0.3978(3) 0.1851(4) 1.000 0.0203(14)
C16 C Uani 0.3906(3) 0.3854(3) 0.0916(4) 1.000 0.0250(17)
C17 C Uani 0.1819(3) 0.3170(3) 0.3510(3) 1.000 0.0203(16)
C18 C Uani 0.0884(3) 0.2924(4) 0.3793(4) 1.000 0.0253(17)
C19 C Uani 0.0468(4) 0.3617(4) 0.4388(4) 1.000 0.0300(19)
H1 H Uiso 0.37692 0.09842 0.20118 1.000 0.0214
H2 H Uiso 0.36476 0.12817 0.36295 1.000 0.0247
H3 H Uiso 0.20382 0.14076 0.40391 1.000 0.0244
H4 H Uiso 0.11066 0.11307 0.27270 1.000 0.0224
H7 H Uiso 0.11647 -0.00442 0.09400 1.000 0.0380
H7' H Uiso 0.09730 0.07460 0.02592 1.000 0.0380
H7" H Uiso 0.07191 0.08668 0.12713 1.000 0.0380
H8 H Uiso 0.33560 0.07425 0.05904 1.000 0.0341
H8' H Uiso 0.26203 0.06982 -0.01694 1.000 0.0341
H8" H Uiso 0.27135 -0.01081 0.05132 1.000 0.0341
H10 H Uiso 0.07838 0.22680 0.13286 1.000 0.0213
H12 H Uiso 0.24797 0.43019 0.19114 1.000 0.0222
H14 H Uiso 0.33998 0.21838 0.05174 1.000 0.0226
H15 H Uiso 0.05530 0.43997 0.13792 1.000 0.0301
H15' H Uiso 0.08407 0.43086 0.23855 1.000 0.0301
H15" H Uiso 0.01750 0.35936 0.19598 1.000 0.0301
H16 H Uiso 0.43682 0.34399 0.07103 1.000 0.0373
H16' H Uiso 0.41107 0.41504 0.14521 1.000 0.0373
H16" H Uiso 0.37897 0.43026 0.04627 1.000 0.0373
H17 H Uiso 0.22053 0.31146 0.40341 1.000 0.0243
H17' H Uiso 0.18085 0.38109 0.33515 1.000 0.0243
H18 H Uiso 0.09006 0.23434 0.41019 1.000 0.0304
H18' H Uiso 0.05049 0.28522 0.32655 1.000 0.0304
H19 H Uiso 0.08804 0.37545 0.48679 1.000 0.0450
H19' H Uiso -0.00920 0.33833 0.46293 1.000 0.0450
H19" H Uiso 0.03455 0.41613 0.40521 1.000 0.0450

loop_
_atom_type_symbol
_atom_type_description
_atom_type_scat_dispersion_real
_atom_type_scat_dispersion_imag
_atom_type_scat_source
Ta Ta -0.7052 6.5227 'International Tables Vol C Tables 4.2.6.8 and 6.1.1.4'
Br Br -0.2901 2.4595 'International Tables Vol C Tables 4.2.6.8 and 6.1.1.4'
H H 0.0000 0.0000 'International Tables Vol C Tables 4.2.6.8 and 6.1.1.4'
C C 0.0033 0.0016 'International Tables Vol C Tables 4.2.6.8 and 6.1.1.4'

loop_
_geom_angle_atom_site_label_1
_geom_angle_atom_site_label_2
_geom_angle_atom_site_label_3
_geom_angle
_geom_angle_publ_flag
Br Ta C1 92.74(11) yes
Br Ta C2 79.22(11) yes
Br Ta C3 100.83(11) yes
Br Ta C4 133.29(11) yes
Br Ta C5 128.74(11) yes
Br Ta C9 134.28(11) yes
Br Ta C10 145.58(11) yes
Br Ta C11 116.16(11) yes
Br Ta C12 84.76(11) yes
Br Ta C13 78.62(12) yes
Br Ta C14 99.24(11) yes
Br Ta C17 82.41(11) yes
C1 Ta C2 34.11(16) yes
C1 Ta C3 57.37(15) yes
C1 Ta C4 59.25(16) yes
C1 Ta C5 36.00(16) yes
C1 Ta C9 81.27(16) yes
C1 Ta C10 111.04(15) yes
C1 Ta C11 142.89(17) yes
C1 Ta C12 141.98(16) yes
C1 Ta C13 108.25(15) yes
C1 Ta C14 83.18(15) yes
C1 Ta C17 131.49(16) yes
C2 Ta C3 33.55(15) yes
C2 Ta C4 56.35(15) yes
C2 Ta C5 57.55(16) yes
C2 Ta C9 113.17(16) yes
C2 Ta C10 133.94(15) yes
C2 Ta C11 163.10(15) yes
C2 Ta C12 162.69(15) yes
C2 Ta C13 134.09(15) yes
C2 Ta C14 116.09(15) yes
C2 Ta C17 98.34(16) yes
C3 Ta C4 33.28(15) yes
C3 Ta C5 57.87(16) yes
C3 Ta C9 112.91(16) yes
C3 Ta C10 112.81(15) yes
C3 Ta C11 130.89(16) yes
C3 Ta C12 160.14(15) yes
C3 Ta C13 165.62(15) yes
C3 Ta C14 136.16(15) yes
C3 Ta C17 76.12(16) yes
C4 Ta C5 36.60(16) yes
C4 Ta C9 81.45(16) yes
C4 Ta C10 81.08(15) yes
C4 Ta C11 106.91(15) yes
C4 Ta C12 140.77(16) yes
C4 Ta C13 142.35(16) yes
C4 Ta C14 111.97(15) yes
C4 Ta C17 89.91(16) yes
C5 Ta C9 58.05(16) yes
C5 Ta C10 78.17(16) yes
C5 Ta C11 111.31(16) yes
C5 Ta C12 132.00(16) yes
C5 Ta C13 111.16(16) yes
C5 Ta C14 79.22(15) yes
C5 Ta C17 126.50(16) yes
C9 Ta C10 35.77(16) yes
C9 Ta C11 62.02(17) yes
C9 Ta C12 73.96(16) yes
C9 Ta C13 61.05(16) yes
C9 Ta C14 35.14(15) yes
C9 Ta C17 133.96(16) yes
C10 Ta C11 33.15(16) yes
C10 Ta C12 61.11(15) yes
C10 Ta C13 70.63(15) yes
C10 Ta C14 61.26(15) yes
C10 Ta C17 98.29(16) yes
C11 Ta C12 34.20(15) yes
C11 Ta C13 59.78(16) yes
C11 Ta C14 70.20(17) yes
C11 Ta C17 77.97(17) yes
C12 Ta C13 34.07(15) yes
C12 Ta C14 60.01(15) yes
C12 Ta C17 85.88(16) yes
C13 Ta C14 31.95(16) yes
C13 Ta C17 117.77(16) yes
C14 Ta C17 145.32(15) yes
Ta C1 C2 76.2(3) yes
Ta C1 C5 71.1(3) yes
C2 C1 C5 107.1(4) no
Ta C2 C1 69.7(3) yes
Ta C2 C3 73.0(3) yes
C1 C2 C3 109.6(4) no
Ta C3 C2 73.5(3) yes
Ta C3 C4 70.5(3) yes
C2 C3 C4 109.3(4) no
Ta C4 C3 76.3(3) yes
Ta C4 C5 70.6(2) yes
C3 C4 C5 108.2(4) no
Ta C5 C1 72.9(3) yes
Ta C5 C4 72.8(3) yes
Ta C5 C6 103.6(3) yes
C1 C5 C4 105.9(4) no
C1 C5 C6 125.1(4) no
C4 C5 C6 125.8(4) no
C5 C6 C7 112.7(4) no
C5 C6 C8 113.3(4) no
C5 C6 C9 93.7(3) no
C7 C6 C8 109.0(4) no
C7 C6 C9 113.8(4) no
C8 C6 C9 113.8(4) no
Ta C9 C6 104.7(3) yes
Ta C9 C10 76.8(3) yes
Ta C9 C14 79.4(3) yes
C6 C9 C10 119.6(4) no
C6 C9 C14 121.0(4) no
C10 C9 C14 118.6(4) no
Ta C10 C9 67.4(2) yes
Ta C10 C11 76.3(3) yes
C9 C10 C11 119.9(4) no
Ta C11 C10 70.5(3) yes
Ta C11 C12 68.8(3) yes
Ta C11 C15 134.1(4) yes
C10 C11 C12 118.5(4) no
C10 C11 C15 121.0(4) no
C12 C11 C15 120.4(4) no
Ta C12 C11 77.0(3) yes
Ta C12 C13 79.1(3) yes
C11 C12 C13 120.7(4) no
Ta C13 C12 66.8(3) yes
Ta C13 C14 71.3(3) yes
Ta C13 C16 133.8(4) yes
C12 C13 C14 118.1(4) no
C12 C13 C16 119.4(4) no
C14 C13 C16 122.5(4) no
Ta C14 C9 65.4(2) yes
Ta C14 C13 76.7(3) yes
C9 C14 C13 120.9(4) no
Ta C17 C18 121.6(3) yes
C17 C18 C19 112.7(5) no
Ta C1 H1 118.00 no
C2 C1 H1 126.00 no
C5 C1 H1 126.00 no
Ta C2 H2 124.00 no
C1 C2 H2 125.00 no
C3 C2 H2 125.00 no
Ta C3 H3 122.00 no
C2 C3 H3 125.00 no
C4 C3 H3 125.00 no
Ta C4 H4 119.00 no
C3 C4 H4 126.00 no
C5 C4 H4 126.00 no
C6 C7 H7 109.00 no
C6 C7 H7' 109.00 no
C6 C7 H7" 109.00 no
H7 C7 H7' 110.00 no
H7 C7 H7" 110.00 no
H7' C7 H7" 109.00 no
C6 C8 H8 110.00 no
C6 C8 H8' 109.00 no
C6 C8 H8" 110.00 no
H8 C8 H8' 109.00 no
H8 C8 H8" 109.00 no
H8' C8 H8" 109.00 no
Ta C10 H10 128.00 no
C9 C10 H10 120.00 no
C11 C10 H10 120.00 no
Ta C12 H12 115.00 no
C11 C12 H12 120.00 no
C13 C12 H12 120.00 no
Ta C14 H14 131.00 no
C9 C14 H14 119.00 no
C13 C14 H14 120.00 no
C11 C15 H15 109.00 no
C11 C15 H15' 109.00 no
C11 C15 H15" 109.00 no
H15 C15 H15' 110.00 no
H15 C15 H15" 109.00 no
H15' C15 H15" 110.00 no
C13 C16 H16 109.00 no
C13 C16 H16' 109.00 no
C13 C16 H16" 109.00 no
H16 C16 H16' 109.00 no
H16 C16 H16" 109.00 no
H16' C16 H16" 110.00 no
Ta C17 H17 107.00 no
Ta C17 H17' 107.00 no
C18 C17 H17 107.00 no
C18 C17 H17' 107.00 no
H17 C17 H17' 107.00 no
C17 C18 H18 109.00 no
C17 C18 H18' 109.00 no
C19 C18 H18 109.00 no
C19 C18 H18' 109.00 no
H18 C18 H18' 108.00 no
C18 C19 H19 109.00 no
C18 C19 H19' 109.00 no
C18 C19 H19" 109.00 no
H19 C19 H19' 109.00 no
H19 C19 H19" 110.00 no
H19' C19 H19" 109.00 no

loop_
_geom_bond_atom_site_label_1
_geom_bond_atom_site_label_2
_geom_bond_distance
_geom_bond_publ_flag
Ta Br 2.6506(5) yes
Ta C1 2.343(4) yes
Ta C2 2.427(5) yes
Ta C3 2.421(5) yes
Ta C4 2.349(4) yes
Ta C5 2.319(4) yes
Ta C9 2.275(5) yes
Ta C10 2.400(5) yes
Ta C11 2.473(5) yes
Ta C12 2.366(5) yes
Ta C13 2.526(6) yes
Ta C14 2.460(5) yes
Ta C17 2.294(5) yes
C1 C2 1.402(6) no
C1 C5 1.441(6) no
C2 C3 1.399(6) no
C3 C4 1.368(6) no
C4 C5 1.466(6) no
C5 C6 1.515(6) no
C6 C7 1.533(6) no
C6 C8 1.520(7) no
C6 C9 1.541(6) no
C9 C10 1.441(6) no
C9 C14 1.440(6) no
C10 C11 1.392(6) no
C11 C12 1.427(6) no
C11 C15 1.506(7) no
C12 C13 1.441(7) no
C13 C14 1.374(6) no
C13 C16 1.495(6) no
C17 C18 1.511(7) no
C18 C19 1.513(8) no
C1 H1 0.9500 no
C2 H2 0.9500 no
C3 H3 0.9500 no
C4 H4 0.9500 no
C7 H7 0.9800 no
C7 H7' 0.9800 no
C7 H7" 0.9800 no
C8 H8 0.9800 no
C8 H8' 0.9800 no
C8 H8" 0.9800 no
C10 H10 0.9500 no
C12 H12 0.9500 no
C14 H14 0.9500 no
C15 H15 0.9800 no
C15 H15' 0.9800 no
C15 H15" 0.9800 no
C16 H16 0.9800 no
C16 H16' 0.9800 no
C16 H16" 0.9800 no
C17 H17 0.9900 no
C17 H17' 0.9900 no
C18 H18 0.9900 no
C18 H18' 0.9900 no
C19 H19 0.9800 no
C19 H19' 0.9800 no
C19 H19" 0.9800 no

loop_
_geom_contact_atom_site_label_1
_geom_contact_atom_site_label_2
_geom_contact_distance
_geom_contact_site_symmetry_2
_geom_contact_publ_flag
Ta C16 3.722(5) . no
Ta C18 3.342(5) . no
Ta H17 2.7500 . no
Ta H17' 2.7500 . no
Ta H18 3.5700 . no
Ta H18' 3.3700 . no
Br C1 3.621(5) . no
Br C2 3.242(5) . no
Br C12 3.388(5) . no
Br C13 3.281(6) . no
Br C16 3.415(6) . no
Br C17 3.268(5) . no
Br H2 3.0600 . no
Br H16' 2.8400 . no
Br H17 3.0100 . no
Br H7" 3.1400 5_555 no
Br H10 2.9800 5_555 no
Br H8' 3.0200 6_555 no
Br H7 3.0100 7_555 no
C1 Br 3.621(5) . no
C1 C3 2.288(6) . no
C1 C4 2.319(6) . no
C1 C6 2.624(6) . no
C1 C9 3.008(6) . no
C1 C14 3.189(6) . no
C2 C17 3.573(6) . no
C2 Br 3.242(5) . no
C2 C4 2.256(6) . no
C2 C5 2.287(6) . no
C3 C18 3.247(7) . no
C3 C17 2.908(6) . no
C3 C1 2.288(6) . no
C3 C5 2.295(6) . no
C4 C9 3.017(6) . no
C4 C10 3.087(6) . no
C4 C6 2.655(6) . no
C4 C2 2.256(6) . no
C4 C1 2.319(6) . no
C4 C17 3.280(6) . no
C4 C18 3.386(7) . no
C5 C9 2.229(6) . no
C5 C3 2.295(6) . no
C5 C14 3.049(6) . no
C5 C2 2.287(6) . no
C5 C10 2.976(6) . no
C9 C5 2.229(6) . no
C9 C11 2.452(7) . no
C9 C13 2.448(6) . no
C9 C1 3.008(6) . no
C9 C12 2.793(6) . no
C9 C4 3.017(6) . no
C10 C6 2.577(6) . no
C10 C4 3.087(6) . no
C10 C15 2.523(7) . no
C10 C12 2.423(6) . no
C10 C17 3.551(6) . no
C10 C5 2.976(6) . no
C10 C13 2.850(6) . no
C10 C14 2.476(6) . no
C11 C9 2.452(7) . no
C11 C13 2.492(7) . no
C11 C14 2.837(7) . no
C11 C17 3.003(8) . no
C11 C18 3.559(8) . no
C12 C9 2.793(6) . no
C12 C14 2.415(6) . no
C12 C10 2.423(6) . no
C12 C16 2.535(7) . no
C12 Br 3.388(5) . no
C12 C17 3.175(6) . no
C12 C15 2.545(6) . no
C13 C10 2.850(6) . no
C13 C9 2.448(6) . no
C13 C11 2.492(7) . no
C13 Br 3.281(6) . no
C14 C11 2.837(7) . no
C14 C16 2.517(6) . no
C14 C5 3.049(6) . no
C14 C12 2.415(6) . no
C14 C10 2.476(6) . no
C14 C1 3.189(6) . no
C14 C6 2.595(6) . no
C15 C18 3.369(8) . no
C16 Br 3.415(6) . no
C16 Ta 3.722(5) . no
C17 C4 3.280(6) . no
C17 C3 2.908(6) . no
C17 C12 3.175(6) . no
C17 C15 3.273(7) . no
C17 C2 3.573(6) . no
C17 C10 3.551(6) . no
C17 C11 3.003(8) . no
C17 Br 3.268(5) . no
C18 Ta 3.342(5) . no
C18 C15 3.369(8) . no
C18 C11 3.559(8) . no
C18 C4 3.386(7) . no
C18 C3 3.247(7) . no
C1 H8 2.7100 . no
C1 H12 3.0300 7_545 no
C1 H2 2.1000 . no
C1 H15' 2.9700 7_545 no
C2 H3 2.1000 . no
C2 H12 3.0300 7_545 no
C2 H1 2.1100 . no
C2 H15" 3.0500 5_555 no
C3 H18 2.7600 . no
C3 H17 2.8800 . no
C3 H12 3.0400 7_545 no
C3 H2 2.1000 . no
C3 H4 2.0700 . no
C4 H18 3.0300 . no
C4 H12 3.0100 7_545 no
C4 H3 2.0700 . no
C4 H7" 2.7500 . no
C5 H1 2.1500 . no
C5 H12 2.9800 7_545 no
C5 H4 2.1600 . no
C7 H4 2.9500 . no
C7 H7' 2.9800 2_555 no
C7 H10 2.6500 . no
C8 H1 2.9200 . no
C8 H14 2.6500 . no
C9 H10 2.0900 . no
C9 H14 2.0800 . no
C10 H4 3.0300 . no
C10 H7" 2.6700 . no
C11 H18' 3.0700 . no
C11 H12 2.0700 . no
C11 H17' 2.8000 . no
C11 H10 2.0400 . no
C11 H19 2.8500 6_554 no
C12 H17' 2.8200 . no
C13 H12 2.0800 . no
C13 H14 2.0200 . no
C14 H3 2.9900 6_554 no
C14 H8 2.7000 . no
C15 H18' 2.7500 . no
C15 H17' 2.8400 . no
C17 H15' 2.8300 . no
C17 H8" 3.0600 7_555 no
C17 H3 2.7800 . no
C18 H3 2.8800 . no
C18 H15' 2.9900 . no
H1 C8 2.9200 . no
H1 H8 2.2800 . no
H2 H15" 2.4600 5_555 no
H3 C18 2.8800 . no
H3 H17 2.5700 . no
H3 H18 2.2100 . no
H3 C14 2.9900 6_555 no
H3 H14 2.5500 6_555 no
H4 C7 2.9500 . no
H4 H7" 2.3300 . no
H7 H8" 2.4100 . no
H7 H7' 2.3800 2_555 no
H7 Br 3.0100 7_545 no
H7' H8' 2.5500 . no
H7' C7 2.9800 4_555 no
H7' H7 2.3800 4_555 no
H7" C4 2.7500 . no
H7" C10 2.6700 . no
H7" H4 2.3300 . no
H7" H10 2.1000 . no
H7" Br 3.1400 5_455 no
H8 C1 2.7100 . no
H8 C14 2.7000 . no
H8 H1 2.2800 . no
H8 H14 2.1600 . no
H8' H7' 2.5500 . no
H8' Br 3.0200 6_554 no
H8" H7 2.4100 . no
H8" C17 3.0600 7_545 no
H8" H17' 2.4800 7_545 no
H10 C7 2.6500 . no
H10 H7" 2.1000 . no
H10 H15" 2.3900 . no
H10 Br 2.9800 5_455 no
H12 H15' 2.5600 . no
H12 H16' 2.5500 . no
H12 H17' 2.5300 . no
H12 C1 3.0300 7_555 no
H12 C2 3.0300 7_555 no
H12 C3 3.0400 7_555 no
H12 C4 3.0100 7_555 no
H12 C5 2.9800 7_555 no
H14 C8 2.6500 . no
H14 H8 2.1600 . no
H14 H16 2.3900 . no
H14 H19' 2.4200 5_555 no
H14 H3 2.5500 6_554 no
H15 H15 2.4400 3_565 no
H15 H19 2.5600 6_554 no
H15' C17 2.8300 . no
H15' C18 2.9900 . no
H15' H12 2.5600 . no
H15' H17' 2.2000 . no
H15' C1 2.9700 7_555 no
H15" H10 2.3900 . no
H15" H18' 2.3300 . no
H15" C2 3.0500 5_455 no
H15" H2 2.4600 5_455 no
H16 H14 2.3900 . no
H16 H18 2.5900 5_555 no
H16' Br 2.8400 . no
H16' H12 2.5500 . no
H17 Ta 2.7500 . no
H17 Br 3.0100 . no
H17 C3 2.8800 . no
H17 H3 2.5700 . no
H17 H19 2.5400 . no
H17' Ta 2.7500 . no
H17' C11 2.8000 . no
H17' C12 2.8200 . no
H17' C15 2.8400 . no
H17' H12 2.5300 . no
H17' H15' 2.2000 . no
H17' H19" 2.4900 . no
H17' H8" 2.4800 7_555 no
H18 Ta 3.5700 . no
H18 C3 2.7600 . no
H18 C4 3.0300 . no
H18 H3 2.2100 . no
H18 H16 2.5900 5_455 no
H18' Ta 3.3700 . no
H18' C11 3.0700 . no
H18' C15 2.7500 . no
H18' H15" 2.3300 . no
H19 H17 2.5400 . no
H19 C11 2.8500 6_555 no
H19 H15 2.5600 6_555 no
H19' H14 2.4200 5_455 no
H19" H17' 2.4900 . no

loop_
_geom_hbond_atom_site_label_D
_geom_hbond_atom_site_label_H
_geom_hbond_atom_site_label_A
_geom_hbond_distance_DH
_geom_hbond_distance_HA
_geom_hbond_distance_DA
_geom_hbond_angle_DHA
_geom_hbond_publ_flag
C16 H16' Br 0.9800 2.8400 3.415(6) 118.00 yes

loop_
_geom_torsion_atom_site_label_1
_geom_torsion_atom_site_label_2
_geom_torsion_atom_site_label_3
_geom_torsion_atom_site_label_4
_geom_torsion
_geom_torsion_publ_flag
Br Ta C1 C2 66.1(3) no
Br Ta C1 C5 180.0(2) no
C2 Ta C1 C5 113.9(4) no
C3 Ta C1 C2 -35.0(3) no
C3 Ta C1 C5 78.9(3) no
C4 Ta C1 C2 -74.3(3) no
C4 Ta C1 C5 39.6(3) no
C5 Ta C1 C2 -113.9(4) no
C9 Ta C1 C2 -159.5(3) no
C9 Ta C1 C5 -45.6(3) no
C10 Ta C1 C2 -139.3(3) no
C10 Ta C1 C5 -25.4(3) no
C11 Ta C1 C2 -151.2(3) no
C11 Ta C1 C5 -37.4(4) no
C12 Ta C1 C2 151.1(3) no
C12 Ta C1 C5 -95.0(3) no
C13 Ta C1 C2 145.0(3) no
C13 Ta C1 C5 -101.1(3) no
C14 Ta C1 C2 165.1(3) no
C14 Ta C1 C5 -81.0(3) no
C17 Ta C1 C2 -16.2(4) no
C17 Ta C1 C5 97.7(3) no
Br Ta C2 C1 -111.6(3) no
Br Ta C2 C3 129.3(3) no
C1 Ta C2 C3 -119.1(4) no
C3 Ta C2 C1 119.1(4) no
C4 Ta C2 C1 83.6(3) no
C4 Ta C2 C3 -35.6(3) no
C5 Ta C2 C1 39.6(3) no
C5 Ta C2 C3 -79.5(3) no
C9 Ta C2 C1 22.2(3) no
C9 Ta C2 C3 -97.0(3) no
C10 Ta C2 C1 57.7(3) no
C10 Ta C2 C3 -61.4(3) no
C13 Ta C2 C1 -49.3(3) no
C13 Ta C2 C3 -168.4(3) no
C14 Ta C2 C1 -16.5(3) no
C14 Ta C2 C3 -135.6(3) no
C17 Ta C2 C1 167.8(3) no
C17 Ta C2 C3 48.7(3) no
Br Ta C3 C2 -50.7(3) no
Br Ta C3 C4 -168.8(2) no
C1 Ta C3 C2 35.6(3) no
C1 Ta C3 C4 -82.5(3) no
C2 Ta C3 C4 -118.1(4) no
C4 Ta C3 C2 118.1(4) no
C5 Ta C3 C2 78.5(3) no
C5 Ta C3 C4 -39.6(3) no
C9 Ta C3 C2 97.8(3) no
C9 Ta C3 C4 -20.3(3) no
C10 Ta C3 C2 136.7(3) no
C10 Ta C3 C4 18.7(3) no
C11 Ta C3 C2 169.9(3) no
C11 Ta C3 C4 51.8(3) no
C14 Ta C3 C2 65.1(3) no
C14 Ta C3 C4 -53.0(4) no
C17 Ta C3 C2 -130.0(3) no
C17 Ta C3 C4 111.9(3) no
Br Ta C4 C3 15.2(3) no
Br Ta C4 C5 -100.0(3) no
C1 Ta C4 C3 76.3(3) no
C1 Ta C4 C5 -38.9(3) no
C2 Ta C4 C3 35.9(3) no
C2 Ta C4 C5 -79.4(3) no
C3 Ta C4 C5 -115.2(4) no
C5 Ta C4 C3 115.2(4) no
C9 Ta C4 C3 161.2(3) no
C9 Ta C4 C5 46.0(3) no
C10 Ta C4 C3 -162.6(3) no
C10 Ta C4 C5 82.2(3) no
C11 Ta C4 C3 -141.6(3) no
C11 Ta C4 C5 103.2(3) no
C12 Ta C4 C3 -147.6(3) no
C12 Ta C4 C5 97.2(3) no
C13 Ta C4 C3 156.2(3) no
C13 Ta C4 C5 41.0(4) no
C14 Ta C4 C3 143.4(3) no
C14 Ta C4 C5 28.2(3) no
C17 Ta C4 C3 -64.2(3) no
C17 Ta C4 C5 -179.5(3) no
Br Ta C5 C1 0.0(3) no
Br Ta C5 C4 113.2(2) no
Br Ta C5 C6 -123.0(2) no
C1 Ta C5 C4 113.2(4) no
C1 Ta C5 C6 -123.0(4) no
C2 Ta C5 C1 -37.4(3) no
C2 Ta C5 C4 75.8(3) no
C2 Ta C5 C6 -160.4(3) no
C3 Ta C5 C1 -77.4(3) no
C3 Ta C5 C4 35.9(2) no
C3 Ta C5 C6 159.7(3) no
C4 Ta C5 C1 -113.2(4) no
C4 Ta C5 C6 123.8(4) no
C9 Ta C5 C1 123.7(3) no
C9 Ta C5 C4 -123.1(3) no
C9 Ta C5 C6 0.7(3) no
C10 Ta C5 C1 155.8(3) no
C10 Ta C5 C4 -90.9(3) no
C10 Ta C5 C6 32.8(3) no
C11 Ta C5 C1 156.9(3) no
C11 Ta C5 C4 -89.9(3) no
C11 Ta C5 C6 33.9(3) no
C12 Ta C5 C1 124.4(3) no
C12 Ta C5 C4 -122.4(3) no
C12 Ta C5 C6 1.4(4) no
C13 Ta C5 C1 92.2(3) no
C13 Ta C5 C4 -154.5(2) no
C13 Ta C5 C6 -30.8(3) no
C14 Ta C5 C1 93.2(3) no
C14 Ta C5 C4 -153.5(3) no
C14 Ta C5 C6 -29.8(3) no
C17 Ta C5 C1 -112.6(3) no
C17 Ta C5 C4 0.7(3) no
C17 Ta C5 C6 124.5(3) no
Br Ta C9 C6 114.3(3) no
Br Ta C9 C10 -128.1(2) no
Br Ta C9 C14 -5.3(3) no
C1 Ta C9 C6 29.0(3) no
C1 Ta C9 C10 146.6(3) no
C1 Ta C9 C14 -90.5(3) no
C2 Ta C9 C6 16.7(3) no
C2 Ta C9 C10 134.2(3) no
C2 Ta C9 C14 -102.9(3) no
C3 Ta C9 C6 -19.9(3) no
C3 Ta C9 C10 97.7(3) no
C3 Ta C9 C14 -139.5(3) no
C4 Ta C9 C6 -31.0(3) no
C4 Ta C9 C10 86.6(3) no
C4 Ta C9 C14 -150.5(3) no
C5 Ta C9 C6 -0.7(3) no
C5 Ta C9 C10 116.9(3) no
C5 Ta C9 C14 -120.2(3) no
C10 Ta C9 C6 -117.6(4) no
C10 Ta C9 C14 122.9(4) no
C11 Ta C9 C6 -145.4(3) no
C11 Ta C9 C10 -27.8(2) no
C11 Ta C9 C14 95.1(3) no
C12 Ta C9 C6 179.9(3) no
C12 Ta C9 C10 -62.6(3) no
C12 Ta C9 C14 60.3(3) no
C13 Ta C9 C6 145.6(3) no
C13 Ta C9 C10 -96.9(3) no
C13 Ta C9 C14 26.0(2) no
C14 Ta C9 C6 119.6(4) no
C14 Ta C9 C10 -122.9(4) no
C17 Ta C9 C6 -112.5(3) no
C17 Ta C9 C10 5.0(4) no
C17 Ta C9 C14 127.9(3) no
Br Ta C10 C9 95.0(3) no
Br Ta C10 C11 -36.1(4) no
C1 Ta C10 C9 -35.7(3) no
C1 Ta C10 C11 -166.8(3) no
C2 Ta C10 C9 -66.2(3) no
C2 Ta C10 C11 162.7(3) no
C3 Ta C10 C9 -98.0(3) no
C3 Ta C10 C11 130.9(3) no
C4 Ta C10 C9 -87.7(3) no
C4 Ta C10 C11 141.1(3) no
C5 Ta C10 C9 -50.6(3) no
C5 Ta C10 C11 178.3(3) no
C9 Ta C10 C11 -131.1(4) no
C11 Ta C10 C9 131.1(4) no
C12 Ta C10 C9 103.1(3) no
C12 Ta C10 C11 -28.1(3) no
C13 Ta C10 C9 67.1(3) no
C13 Ta C10 C11 -64.1(3) no
C14 Ta C10 C9 33.5(3) no
C14 Ta C10 C11 -97.7(3) no
C17 Ta C10 C9 -176.3(3) no
C17 Ta C10 C11 52.6(3) no
Br Ta C11 C10 158.2(2) no
Br Ta C11 C12 25.3(3) no
Br Ta C11 C15 -87.0(4) no
C1 Ta C11 C10 20.7(4) no
C1 Ta C11 C12 -112.2(3) no
C1 Ta C11 C15 135.5(4) no
C3 Ta C11 C10 -67.2(4) no
C3 Ta C11 C12 159.9(3) no
C3 Ta C11 C15 47.6(5) no
C4 Ta C11 C10 -40.4(3) no
C4 Ta C11 C12 -173.3(3) no
C4 Ta C11 C15 74.4(4) no
C5 Ta C11 C10 -1.8(3) no
C5 Ta C11 C12 -134.7(3) no
C5 Ta C11 C15 112.9(4) no
C9 Ta C11 C10 29.9(3) no
C9 Ta C11 C12 -103.0(3) no
C9 Ta C11 C15 144.7(5) no
C10 Ta C11 C12 -132.9(5) no
C10 Ta C11 C15 114.8(5) no
C12 Ta C11 C10 132.9(5) no
C12 Ta C11 C15 -112.3(5) no
C13 Ta C11 C10 101.0(3) no
C13 Ta C11 C12 -32.0(3) no
C13 Ta C11 C15 -144.3(5) no
C14 Ta C11 C10 67.5(3) no
C14 Ta C11 C12 -65.5(3) no
C14 Ta C11 C15 -177.8(5) no
C17 Ta C11 C10 -126.6(3) no
C17 Ta C11 C12 100.5(3) no
C17 Ta C11 C15 -11.8(4) no
Br Ta C12 C11 -157.3(3) no
Br Ta C12 C13 77.4(3) no
C1 Ta C12 C11 114.9(3) no
C1 Ta C12 C13 -10.3(4) no
C4 Ta C12 C11 10.2(4) no
C4 Ta C12 C13 -115.1(3) no
C5 Ta C12 C11 62.9(4) no
C5 Ta C12 C13 -62.3(3) no
C9 Ta C12 C11 63.6(3) no
C9 Ta C12 C13 -61.7(3) no
C10 Ta C12 C11 27.2(3) no
C10 Ta C12 C13 -98.0(3) no
C11 Ta C12 C13 -125.3(4) no
C13 Ta C12 C11 125.3(4) no
C14 Ta C12 C11 98.8(3) no
C14 Ta C12 C13 -26.4(3) no
C17 Ta C12 C11 -74.6(3) no
C17 Ta C12 C13 160.1(3) no
Br Ta C13 C12 -97.5(3) no
Br Ta C13 C14 129.2(3) no
Br Ta C13 C16 11.7(4) no
C1 Ta C13 C12 173.3(3) no
C1 Ta C13 C14 40.1(3) no
C1 Ta C13 C16 -77.5(5) no
C2 Ta C13 C12 -160.1(3) no
C2 Ta C13 C14 66.7(3) no
C2 Ta C13 C16 -50.9(5) no
C4 Ta C13 C12 110.3(3) no
C4 Ta C13 C14 -22.9(4) no
C4 Ta C13 C16 -140.5(4) no
C5 Ta C13 C12 135.1(3) no
C5 Ta C13 C14 1.9(3) no
C5 Ta C13 C16 -115.7(4) no
C9 Ta C13 C12 104.7(3) no
C9 Ta C13 C14 -28.5(3) no
C9 Ta C13 C16 -146.1(5) no
C10 Ta C13 C12 66.8(3) no
C10 Ta C13 C14 -66.5(3) no
C10 Ta C13 C16 176.0(5) no
C11 Ta C13 C12 32.1(3) no
C11 Ta C13 C14 -101.2(3) no
C11 Ta C13 C16 141.3(5) no
C12 Ta C13 C14 -133.2(4) no
C12 Ta C13 C16 109.2(6) no
C14 Ta C13 C12 133.2(4) no
C14 Ta C13 C16 -117.6(6) no
C17 Ta C13 C12 -22.5(3) no
C17 Ta C13 C14 -155.7(3) no
C17 Ta C13 C16 86.7(5) no
Br Ta C14 C9 176.2(2) no
Br Ta C14 C13 -50.3(3) no
C1 Ta C14 C9 84.5(3) no
C1 Ta C14 C13 -142.0(3) no
C2 Ta C14 C9 93.7(3) no
C2 Ta C14 C13 -132.8(3) no
C3 Ta C14 C9 59.8(3) no
C3 Ta C14 C13 -166.7(3) no
C4 Ta C14 C9 31.6(3) no
C4 Ta C14 C13 165.1(3) no
C5 Ta C14 C9 48.3(3) no
C5 Ta C14 C13 -178.2(3) no
C9 Ta C14 C13 133.5(4) no
C10 Ta C14 C9 -34.0(3) no
C10 Ta C14 C13 99.5(3) no
C11 Ta C14 C9 -69.2(3) no
C11 Ta C14 C13 64.3(3) no
C12 Ta C14 C9 -105.4(3) no
C12 Ta C14 C13 28.1(3) no
C13 Ta C14 C9 -133.5(4) no
C17 Ta C14 C9 -93.8(3) no
C17 Ta C14 C13 39.7(4) no
Br Ta C17 C18 -164.5(4) no
C1 Ta C17 C18 -77.6(4) no
C2 Ta C17 C18 -86.6(4) no
C3 Ta C17 C18 -61.3(4) no
C4 Ta C17 C18 -30.7(4) no
C5 Ta C17 C18 -31.1(5) no
C9 Ta C17 C18 47.3(5) no
C10 Ta C17 C18 50.3(4) no
C11 Ta C17 C18 76.6(4) no
C12 Ta C17 C18 110.3(4) no
C13 Ta C17 C18 122.7(4) no
C14 Ta C17 C18 100.2(4) no
Ta C1 C2 C3 62.4(3) no
C5 C1 C2 Ta -64.9(3) no
C5 C1 C2 C3 -2.4(5) no
Ta C1 C5 C4 -65.9(3) no
Ta C1 C5 C6 94.9(4) no
C2 C1 C5 Ta 68.4(3) no
C2 C1 C5 C4 2.5(5) no
C2 C1 C5 C6 163.2(4) no
Ta C2 C3 C4 61.7(3) no
C1 C2 C3 Ta -60.4(3) no
C1 C2 C3 C4 1.4(5) no
Ta C3 C4 C5 63.9(3) no
C2 C3 C4 Ta -63.6(3) no
C2 C3 C4 C5 0.3(5) no
Ta C4 C5 C1 65.9(3) no
Ta C4 C5 C6 -94.6(4) no
C3 C4 C5 Ta -67.7(3) no
C3 C4 C5 C1 -1.7(5) no
C3 C4 C5 C6 -162.2(4) no
Ta C5 C6 C7 -118.6(3) no
Ta C5 C6 C8 117.0(3) no
Ta C5 C6 C9 -0.8(3) no
C1 C5 C6 C7 162.9(4) no
C1 C5 C6 C8 38.5(6) no
C1 C5 C6 C9 -79.3(5) no
C4 C5 C6 C7 -40.2(6) no
C4 C5 C6 C8 -164.6(4) no
C4 C5 C6 C9 77.6(5) no
C5 C6 C9 Ta 0.9(3) no
C5 C6 C9 C10 -82.1(5) no
C5 C6 C9 C14 87.2(5) no
C7 C6 C9 Ta 117.7(4) no
C7 C6 C9 C10 34.7(6) no
C7 C6 C9 C14 -156.0(4) no
C8 C6 C9 Ta -116.7(4) no
C8 C6 C9 C10 160.4(4) no
C8 C6 C9 C14 -30.3(6) no
Ta C9 C10 C11 57.6(4) no
C6 C9 C10 Ta 99.6(4) no
C6 C9 C10 C11 157.2(5) no
C14 C9 C10 Ta -70.0(4) no
C14 C9 C10 C11 -12.4(7) no
Ta C9 C14 C13 -55.4(5) no
C6 C9 C14 Ta -100.9(4) no
C6 C9 C14 C13 -156.2(5) no
C10 C9 C14 Ta 68.6(4) no
C10 C9 C14 C13 13.2(7) no
Ta C10 C11 C12 51.0(4) no
Ta C10 C11 C15 -130.4(5) no
C9 C10 C11 Ta -53.4(4) no
C9 C10 C11 C12 -2.4(7) no
C9 C10 C11 C15 176.2(5) no
Ta C11 C12 C13 68.8(4) no
C10 C11 C12 Ta -51.8(5) no
C10 C11 C12 C13 17.0(8) no
C15 C11 C12 Ta 129.6(5) no
C15 C11 C12 C13 -161.7(5) no
Ta C12 C13 C14 51.5(5) no
Ta C12 C13 C16 -128.6(5) no
C11 C12 C13 Ta -67.7(4) no
C11 C12 C13 C14 -16.2(7) no
C11 C12 C13 C16 163.8(5) no
Ta C13 C14 C9 50.3(4) no
C12 C13 C14 Ta -49.4(4) no
C12 C13 C14 C9 0.8(7) no
C16 C13 C14 Ta 130.7(5) no
C16 C13 C14 C9 -179.1(5) no
Ta C17 C18 C19 -166.8(4) no
